data_4304976
loop_
_publ_author_name
'Guo-Liang Wang'
'Yue-Jian Lin'
'Olivier Blacque'
'Heinz Berke'
'Guo-Xin Jin'

_publ_section_title
;
Helical Supramolecular Assemblies of
{2,4,6-[Cp*Rh(E2-1,2-C2B10H10)(NC5H4CH2S)]3(triazine)} (E = S, Se) Shaped
by Cp*-Toluene-Cp* \p-Stacking Forces and BH-Pyridine Hydrogen
Bonding
;
_journal_name_full 'Inorganic Chemistry'
_journal_page_first 2940
_journal_page_last 2942
_journal_paper_doi 10.1021/ic800105h
_journal_volume 47
_journal_year 2008
_chemical_formula_sum 'C99 H141 B30 N6 Rh3 S3 Se6'
_chemical_formula_weight 2618.15
_chemical_name_systematic
; 
 ? 
;
_space_group_IT_number 29
_symmetry_cell_setting orthorhombic
_symmetry_space_group_name_Hall 'P 2c -2ac'
_symmetry_space_group_name_H-M 'P c a 21'
_atom_sites_solution_hydrogens geom
_atom_sites_solution_primary direct
_atom_sites_solution_secondary difmap
_audit_creation_method SHELXL-97
_cell_angle_alpha 90.00
_cell_angle_beta 90.00
_cell_angle_gamma 90.00
_cell_formula_units_Z 4
_cell_length_a 27.236(12)
_cell_length_b 11.679(5)
_cell_length_c 37.537(16)
_cell_measurement_reflns_used 938
_cell_measurement_temperature 173(2)
_cell_measurement_theta_max 23.130
_cell_measurement_theta_min 2.360
_cell_volume 11940(9)
_computing_cell_refinement 'Bruker SMART'
_computing_data_collection 'Bruker SMART'
_computing_data_reduction 'Bruker SHELXTL'
_computing_molecular_graphics 'Bruker SHELXTL'
_computing_publication_material 'Bruker SHELXTL'
_computing_structure_refinement 'SHELXL-97 (Sheldrick, 1997)'
_computing_structure_solution 'SHELXS-97 (Sheldrick, 1990)'
_diffrn_ambient_temperature 173(2)
_diffrn_measured_fraction_theta_full 0.999
_diffrn_measured_fraction_theta_max 0.999
_diffrn_measurement_device_type 'CCD area detector'
_diffrn_measurement_method 'phi and omega scans'
_diffrn_radiation_monochromator graphite
_diffrn_radiation_source 'fine-focus sealed tube'
_diffrn_radiation_type MoK\a
_diffrn_radiation_wavelength 0.71073
_diffrn_reflns_av_R_equivalents 0.0866
_diffrn_reflns_av_sigmaI/netI 0.1347
_diffrn_reflns_limit_h_max 29
_diffrn_reflns_limit_h_min -32
_diffrn_reflns_limit_k_max 13
_diffrn_reflns_limit_k_min -13
_diffrn_reflns_limit_l_max 40
_diffrn_reflns_limit_l_min -44
_diffrn_reflns_number 48650
_diffrn_reflns_theta_full 25.01
_diffrn_reflns_theta_max 25.01
_diffrn_reflns_theta_min 1.08
_diffrn_standards_decay_% 9.88
_exptl_absorpt_coefficient_mu 2.337
_exptl_absorpt_correction_T_max 0.7999
_exptl_absorpt_correction_T_min 0.6522
_exptl_absorpt_correction_type multi-scan
_exptl_absorpt_process_details sadabs
_exptl_crystal_density_diffrn 1.456
_exptl_crystal_density_method 'not measured'
_exptl_crystal_F_000 5256
_exptl_crystal_size_max 0.20
_exptl_crystal_size_mid 0.15
_exptl_crystal_size_min 0.10
_refine_diff_density_max 0.889
_refine_diff_density_min -0.588
_refine_diff_density_rms 0.117
_refine_ls_abs_structure_details 'Flack H D (1983), Acta Cryst. A39, 876-881'
_refine_ls_abs_structure_Flack 0.00(5)
_refine_ls_extinction_method none
_refine_ls_goodness_of_fit_ref 1.061
_refine_ls_hydrogen_treatment constr
_refine_ls_matrix_type full
_refine_ls_number_parameters 1354
_refine_ls_number_reflns 20296
_refine_ls_number_restraints 3
_refine_ls_restrained_S_all 1.062
_refine_ls_R_factor_all 0.1175
_refine_ls_R_factor_gt 0.0616
_refine_ls_shift/su_max 0.052
_refine_ls_shift/su_mean 0.001
_refine_ls_structure_factor_coef Fsqd
_refine_ls_weighting_details 'calc w=1/[\s^2^(Fo^2^)+(0.0318P)^2^+6.7312P] where P=(Fo^2^+2Fc^2^)/3'
_refine_ls_weighting_scheme calc
_refine_ls_wR_factor_gt 0.1107
_refine_ls_wR_factor_ref 0.1278
_reflns_number_gt 13539
_reflns_number_total 20296
_reflns_threshold_expression >2sigma(I)
_cod_data_source_file ic800105h-file002_2.cif
_cod_data_source_block f70531a
_cod_depositor_comments
;
The following automatic conversions were performed:
'_symmetry_cell_setting' value 'Orthorhombic' changed to 'orthorhombic'
according to '/home/saulius/struct/CIF-dictionaries/cif_core.dic'
dictionary named 'cif_core.dic' version 2.4.1 from 2010-06-29.

Automatic conversion script
Id: cif_fix_enum 1527 2010-12-29 10:47:43Z saulius 
;
_cod_original_cell_volume 11941(9)
_cod_database_code 4304976

loop_
_symmetry_equiv_pos_as_xyz
'x, y, z'
'-x, -y, z+1/2'
'x+1/2, -y, z'
'-x+1/2, y, z+1/2'

loop_
_atom_site_label
_atom_site_type_symbol
_atom_site_fract_x
_atom_site_fract_y
_atom_site_fract_z
_atom_site_U_iso_or_equiv
_atom_site_adp_type
_atom_site_occupancy
_atom_site_symmetry_multiplicity
_atom_site_calc_flag
_atom_site_refinement_flags
_atom_site_disorder_assembly
_atom_site_disorder_group
Rh1 Rh 0.914129(8) 0.639811(19) 0.748264(5) 0.03394(6) Uani 1 1 d . . .
Rh2 Rh 0.892532(9) 0.779175(17) 0.567244(6) 0.03468(6) Uani 1 1 d . . .
Rh3 Rh 0.934560(8) 0.611991(18) 0.382289(5) 0.03175(6) Uani 1 1 d . . .
Se1 Se 0.982891(11) 0.69108(3) 0.788222(7) 0.03978(9) Uani 1 1 d . . .
Se2 Se 0.934805(11) 0.79771(3) 0.706832(7) 0.03861(9) Uani 1 1 d . . .
Se3 Se 0.866075(11) 0.64130(2) 0.613211(7) 0.03858(9) Uani 1 1 d . . .
Se4 Se 0.878111(12) 0.63766(2) 0.519122(7) 0.04048(9) Uani 1 1 d . . .
Se5 Se 0.958837(11) 0.76091(3) 0.425725(7) 0.04052(9) Uani 1 1 d . . .
Se6 Se 1.004187(11) 0.66051(2) 0.342706(7) 0.03792(8) Uani 1 1 d . . .
N1 N 0.95975(8) 0.52225(19) 0.71982(5) 0.0370(7) Uani 1 1 d . . .
N2 N 0.96706(8) 0.72312(17) 0.57291(5) 0.0363(7) Uani 1 1 d . . .
N3 N 0.97813(8) 0.48585(17) 0.40933(5) 0.0305(7) Uani 1 1 d . . .
N4 N 1.08007(8) 0.36310(19) 0.59040(6) 0.0456(8) Uani 1 1 d . . .
N5 N 1.09190(8) 0.3325(2) 0.52798(6) 0.0421(8) Uani 1 1 d . . .
N6 N 1.04390(8) 0.20183(17) 0.56218(6) 0.0385(7) Uani 1 1 d . . .
S1 S 1.03074(3) 0.20912(7) 0.629820(19) 0.0505(3) Uani 1 1 d . . .
S2 S 1.13746(3) 0.50937(7) 0.55265(2) 0.0542(3) Uani 1 1 d . . .
S3 S 1.04758(3) 0.15560(7) 0.494871(18) 0.0462(2) Uani 1 1 d . . .
B1 B 0.99509(14) 0.9457(3) 0.76070(9) 0.0527(12) Uani 1 1 d . . .
H1 H 0.9612 0.9739 0.7740 0.063 Uiso 1 1 calc R . .
B2 B 1.05048(13) 0.9110(3) 0.78470(11) 0.0541(13) Uani 1 1 d . . .
H2 H 1.0521 0.9167 0.8139 0.065 Uiso 1 1 calc R . .
B3 B 1.08270(12) 0.8026(3) 0.76093(9) 0.0453(11) Uani 1 1 d . . .
H3 H 1.1055 0.7390 0.7748 0.054 Uiso 1 1 calc R . .
B4 B 1.04713(13) 0.7673(3) 0.72243(8) 0.0435(11) Uani 1 1 d . . .
H4 H 1.0464 0.6801 0.7114 0.052 Uiso 1 1 calc R . .
B5 B 1.04331(12) 0.8863(3) 0.69463(9) 0.0421(11) Uani 1 1 d . . .
H5 H 1.0404 0.8769 0.6655 0.051 Uiso 1 1 calc R . .
B6 B 1.01208(15) 0.9989(3) 0.71812(9) 0.0544(13) Uani 1 1 d . . .
H6 H 0.9893 1.0626 0.7042 0.065 Uiso 1 1 calc R . .
B7 B 1.04694(15) 1.0320(3) 0.75648(9) 0.0603(14) Uani 1 1 d . . .
H7 H 1.0473 1.1188 0.7678 0.072 Uiso 1 1 calc R . .
B8 B 1.09992(15) 0.9478(3) 0.75679(11) 0.0652(14) Uani 1 1 d . . .
H8 H 1.1346 0.9799 0.7680 0.078 Uiso 1 1 calc R . .
B9 B 1.09860(14) 0.8572(3) 0.71837(10) 0.0513(12) Uani 1 1 d . . .
H9 H 1.1324 0.8300 0.7048 0.062 Uiso 1 1 calc R . .
B10 B 1.07587(15) 1.0009(3) 0.71493(10) 0.0643(14) Uani 1 1 d . . .
H10 H 1.0947 1.0663 0.6989 0.077 Uiso 1 1 calc R . .
B11 B 0.90766(13) 0.4327(3) 0.56884(9) 0.0416(11) Uani 1 1 d . . .
H11 H 0.9455 0.4652 0.5711 0.050 Uiso 1 1 calc R . .
B12 B 0.87645(13) 0.3710(2) 0.60489(8) 0.0392(11) Uani 1 1 d . . .
H12 H 0.8943 0.3626 0.6311 0.047 Uiso 1 1 calc R . .
B13 B 0.81330(14) 0.4033(3) 0.60168(8) 0.0456(11) Uani 1 1 d . . .
H13 H 0.7894 0.4156 0.6250 0.055 Uiso 1 1 calc R . .
B14 B 0.80613(12) 0.4875(3) 0.56235(9) 0.0384(10) Uani 1 1 d . . .
H14 H 0.7781 0.5549 0.5603 0.046 Uiso 1 1 calc R . .
B15 B 0.82267(13) 0.4038(3) 0.52519(9) 0.0484(11) Uani 1 1 d . . .
H15 H 0.8051 0.4171 0.4991 0.058 Uiso 1 1 calc R . .
B16 B 0.88593(15) 0.3669(3) 0.53011(10) 0.0586(14) Uani 1 1 d . . .
H16 H 0.9098 0.3551 0.5067 0.070 Uiso 1 1 calc R . .
B17 B 0.89323(15) 0.2847(3) 0.56805(12) 0.0575(13) Uani 1 1 d . . .
H17 H 0.9218 0.2183 0.5696 0.069 Uiso 1 1 calc R . .
B18 B 0.83652(15) 0.2655(3) 0.58917(9) 0.0534(13) Uani 1 1 d . . .
H18 H 0.8282 0.1881 0.6047 0.064 Uiso 1 1 calc R . .
B19 B 0.79201(15) 0.3357(3) 0.56212(10) 0.0531(12) Uani 1 1 d . . .
H19 H 0.7544 0.3021 0.5598 0.064 Uiso 1 1 calc R . .
B20 B 0.84167(16) 0.2662(3) 0.54201(9) 0.0565(14) Uani 1 1 d . . .
H20 H 0.8359 0.1879 0.5263 0.068 Uiso 1 1 calc R . .
B21 B 1.02371(13) 0.9089(3) 0.37290(8) 0.0397(11) Uani 1 1 d . . .
H21 H 0.9911 0.9438 0.3594 0.048 Uiso 1 1 calc R . .
B22 B 1.04041(16) 0.9526(3) 0.41649(10) 0.0587(14) Uani 1 1 d . . .
H22 H 1.0186 1.0162 0.4312 0.070 Uiso 1 1 calc R . .
B23 B 1.06948(13) 0.8325(3) 0.43912(9) 0.0432(11) Uani 1 1 d . . .
H23 H 1.0661 0.8190 0.4680 0.052 Uiso 1 1 calc R . .
B24 B 1.07027(11) 0.7187(3) 0.40875(9) 0.0407(11) Uani 1 1 d . . .
H24 H 1.0675 0.6298 0.4182 0.049 Uiso 1 1 calc R . .
B25 B 1.10592(12) 0.7530(3) 0.37164(9) 0.0386(11) Uani 1 1 d . . .
H25 H 1.1267 0.6874 0.3570 0.046 Uiso 1 1 calc R . .
B26 B 1.07683(12) 0.8706(3) 0.34964(10) 0.0448(12) Uani 1 1 d . . .
H26 H 1.0789 0.8809 0.3205 0.054 Uiso 1 1 calc R . .
B27 B 1.07632(13) 0.9907(3) 0.37926(10) 0.0519(12) Uani 1 1 d . . .
H27 H 1.0786 1.0797 0.3698 0.062 Uiso 1 1 calc R . .
B28 B 1.10547(13) 0.9443(3) 0.41976(10) 0.0505(12) Uani 1 1 d . . .
H28 H 1.1265 1.0041 0.4365 0.061 Uiso 1 1 calc R . .
B29 B 1.12422(14) 0.8014(3) 0.41550(10) 0.0566(13) Uani 1 1 d . . .
H29 H 1.1572 0.7690 0.4291 0.068 Uiso 1 1 calc R . .
B30 B 1.12768(13) 0.8955(3) 0.37821(10) 0.0569(13) Uani 1 1 d . . .
H30 H 1.1633 0.9234 0.3675 0.068 Uiso 1 1 calc R . .
C1 C 1.02043(10) 0.8059(3) 0.76170(7) 0.0408(9) Uani 1 1 d . . .
C2 C 0.99701(11) 0.8532(2) 0.72355(7) 0.0391(9) Uani 1 1 d . . .
C3 C 0.85799(10) 0.5004(3) 0.58827(7) 0.0424(9) Uani 1 1 d . . .
C4 C 0.86328(10) 0.4955(2) 0.54394(7) 0.0376(9) Uani 1 1 d . . .
C5 C 1.02234(11) 0.8103(2) 0.40880(8) 0.0467(10) Uani 1 1 d . . .
C6 C 1.04416(10) 0.7661(2) 0.36991(7) 0.0367(9) Uani 1 1 d . . .
C7 C 1.05441(10) 0.2659(2) 0.59079(7) 0.0409(9) Uani 1 1 d . . .
C8 C 1.09941(11) 0.3905(2) 0.55761(7) 0.0482(10) Uani 1 1 d . . .
C9 C 1.06273(10) 0.2387(2) 0.53159(7) 0.0383(9) Uani 1 1 d . . .
C10 C 1.05769(11) 0.2960(3) 0.66452(7) 0.0475(10) Uani 1 1 d . . .
H10A H 1.0728 0.2458 0.6819 0.057 Uiso 1 1 calc R . .
H10B H 1.0835 0.3424 0.6541 0.057 Uiso 1 1 calc R . .
C11 C 1.02206(10) 0.3744(2) 0.68358(7) 0.0381(9) Uani 1 1 d . . .
C12 C 1.01939(11) 0.3710(3) 0.72060(7) 0.0446(10) Uani 1 1 d . . .
H12A H 1.0383 0.3201 0.7338 0.053 Uiso 1 1 calc R . .
C13 C 0.98752(9) 0.4463(3) 0.73689(7) 0.0394(9) Uani 1 1 d . . .
H13A H 0.9853 0.4439 0.7616 0.047 Uiso 1 1 calc R . .
C14 C 0.96174(10) 0.5209(2) 0.68375(6) 0.0360(9) Uani 1 1 d . . .
H14A H 0.9422 0.5723 0.6712 0.043 Uiso 1 1 calc R . .
C15 C 0.99097(10) 0.4477(2) 0.66491(7) 0.0390(9) Uani 1 1 d . . .
H15A H 0.9901 0.4468 0.6401 0.047 Uiso 1 1 calc R . .
C16 C 1.11493(10) 0.6035(3) 0.58811(8) 0.0522(11) Uani 1 1 d . . .
H16A H 1.1161 0.5625 0.6106 0.063 Uiso 1 1 calc R . .
H16B H 1.1366 0.6691 0.5900 0.063 Uiso 1 1 calc R . .
C17 C 1.06368(11) 0.6450(2) 0.58206(7) 0.0435(9) Uani 1 1 d . . .
C18 C 1.03387(11) 0.6741(2) 0.61109(7) 0.0412(9) Uani 1 1 d . . .
H18A H 1.0461 0.6676 0.6341 0.049 Uiso 1 1 calc R . .
C19 C 0.98726(10) 0.7115(2) 0.60582(7) 0.0394(9) Uani 1 1 d . . .
H19A H 0.9683 0.7301 0.6256 0.047 Uiso 1 1 calc R . .
C20 C 0.99602(10) 0.7005(2) 0.54447(7) 0.0407(9) Uani 1 1 d . . .
H20A H 0.9833 0.7110 0.5217 0.049 Uiso 1 1 calc R . .
C21 C 1.04296(11) 0.6632(2) 0.54791(7) 0.0436(9) Uani 1 1 d . . .
H21A H 1.0617 0.6493 0.5277 0.052 Uiso 1 1 calc R . .
C22 C 1.07299(10) 0.2383(3) 0.45877(7) 0.0454(10) Uani 1 1 d . . .
H22A H 1.1014 0.2798 0.4676 0.054 Uiso 1 1 calc R . .
H22B H 1.0844 0.1860 0.4405 0.054 Uiso 1 1 calc R . .
C23 C 1.03873(10) 0.3215(2) 0.44225(7) 0.0352(9) Uani 1 1 d . . .
C24 C 1.01076(10) 0.4001(2) 0.46124(7) 0.0414(9) Uani 1 1 d . . .
H24A H 1.0121 0.3992 0.4860 0.050 Uiso 1 1 calc R . .
C25 C 0.98135(9) 0.4790(2) 0.44472(6) 0.0354(9) Uani 1 1 d . . .
H25A H 0.9631 0.5293 0.4586 0.042 Uiso 1 1 calc R . .
C26 C 1.00352(10) 0.4079(2) 0.39041(7) 0.0404(9) Uani 1 1 d . . .
H26A H 1.0009 0.4097 0.3657 0.048 Uiso 1 1 calc R . .
C27 C 1.03216(10) 0.3282(2) 0.40507(7) 0.0359(9) Uani 1 1 d . . .
H27A H 1.0482 0.2759 0.3904 0.043 Uiso 1 1 calc R . .
C28 C 0.86889(10) 0.5990(2) 0.79378(7) 0.0375(9) Uani 1 1 d . . .
C29 C 0.86373(10) 0.5093(2) 0.76861(7) 0.0387(9) Uani 1 1 d . . .
C30 C 0.84327(10) 0.5606(3) 0.73724(7) 0.0474(10) Uani 1 1 d . . .
C31 C 0.83575(10) 0.6813(3) 0.74395(7) 0.0447(9) Uani 1 1 d . . .
C32 C 0.85379(10) 0.7072(2) 0.77885(7) 0.0415(9) Uani 1 1 d . . .
C33 C 0.88544(10) 0.5813(3) 0.83238(7) 0.0457(10) Uani 1 1 d . . .
H33A H 0.9061 0.5149 0.8338 0.069 Uiso 1 1 calc R . .
H33B H 0.8572 0.5706 0.8473 0.069 Uiso 1 1 calc R . .
H33C H 0.9034 0.6473 0.8403 0.069 Uiso 1 1 calc R . .
C34 C 0.87344(11) 0.3877(3) 0.77369(8) 0.0558(11) Uani 1 1 d . . .
H34A H 0.8443 0.3506 0.7822 0.084 Uiso 1 1 calc R . .
H34B H 0.8993 0.3782 0.7908 0.084 Uiso 1 1 calc R . .
H34C H 0.8831 0.3542 0.7514 0.084 Uiso 1 1 calc R . .
C35 C 0.82746(11) 0.4952(3) 0.70310(8) 0.0654(12) Uani 1 1 d . . .
H35A H 0.7950 0.4648 0.7063 0.098 Uiso 1 1 calc R . .
H35B H 0.8500 0.4336 0.6987 0.098 Uiso 1 1 calc R . .
H35C H 0.8276 0.5468 0.6832 0.098 Uiso 1 1 calc R . .
C36 C 0.81303(11) 0.7632(3) 0.71807(7) 0.0595(12) Uani 1 1 d . . .
H36A H 0.8233 0.8397 0.7236 0.089 Uiso 1 1 calc R . .
H36B H 0.7779 0.7582 0.7197 0.089 Uiso 1 1 calc R . .
H36C H 0.8233 0.7440 0.6943 0.089 Uiso 1 1 calc R . .
C37 C 0.85228(11) 0.8202(3) 0.79713(8) 0.0544(11) Uani 1 1 d . . .
H37A H 0.8787 0.8249 0.8140 0.082 Uiso 1 1 calc R . .
H37B H 0.8216 0.8283 0.8094 0.082 Uiso 1 1 calc R . .
H37C H 0.8556 0.8802 0.7798 0.082 Uiso 1 1 calc R . .
C38 C 0.85363(11) 0.9148(2) 0.59459(7) 0.0408(9) Uani 1 1 d . . .
C39 C 0.82887(10) 0.8887(2) 0.56256(7) 0.0343(8) Uani 1 1 d . . .
C40 C 0.86196(11) 0.9188(2) 0.53300(7) 0.0409(9) Uani 1 1 d . . .
C41 C 0.90673(11) 0.9511(2) 0.54836(7) 0.0406(9) Uani 1 1 d . . .
C42 C 0.90235(11) 0.9511(2) 0.58711(7) 0.0398(9) Uani 1 1 d . . .
C43 C 0.83216(11) 0.9122(3) 0.63167(7) 0.0481(10) Uani 1 1 d . . .
H43A H 0.8169 0.9845 0.6368 0.072 Uiso 1 1 calc R . .
H43B H 0.8578 0.8981 0.6486 0.072 Uiso 1 1 calc R . .
H43C H 0.8081 0.8524 0.6332 0.072 Uiso 1 1 calc R . .
C44 C 0.77822(11) 0.8516(3) 0.55872(8) 0.0553(11) Uani 1 1 d . . .
H44A H 0.7568 0.9164 0.5608 0.083 Uiso 1 1 calc R . .
H44B H 0.7706 0.7969 0.5770 0.083 Uiso 1 1 calc R . .
H44C H 0.7738 0.8167 0.5358 0.083 Uiso 1 1 calc R . .
C45 C 0.84992(12) 0.9065(2) 0.49491(7) 0.0495(10) Uani 1 1 d . . .
H45A H 0.8797 0.8987 0.4814 0.074 Uiso 1 1 calc R . .
H45B H 0.8324 0.9731 0.4870 0.074 Uiso 1 1 calc R . .
H45C H 0.8299 0.8398 0.4915 0.074 Uiso 1 1 calc R . .
C46 C 0.95156(11) 0.9913(2) 0.52852(7) 0.0509(10) Uani 1 1 d . . .
H46A H 0.9511 1.0733 0.5268 0.076 Uiso 1 1 calc R . .
H46B H 0.9517 0.9588 0.5050 0.076 Uiso 1 1 calc R . .
H46C H 0.9805 0.9675 0.5411 0.076 Uiso 1 1 calc R . .
C47 C 0.94086(11) 0.9930(3) 0.61318(8) 0.0542(11) Uani 1 1 d . . .
H47A H 0.9340 0.9626 0.6364 0.081 Uiso 1 1 calc R . .
H47B H 0.9403 1.0751 0.6141 0.081 Uiso 1 1 calc R . .
H47C H 0.9727 0.9677 0.6056 0.081 Uiso 1 1 calc R . .
C48 C 0.85768(10) 0.6649(2) 0.38688(7) 0.0393(9) Uani 1 1 d . . .
C49 C 0.86065(10) 0.5458(2) 0.39337(7) 0.0368(9) Uani 1 1 d . . .
C50 C 0.88105(9) 0.4906(2) 0.36149(7) 0.0334(8) Uani 1 1 d . . .
C51 C 0.88814(10) 0.5771(2) 0.33558(6) 0.0357(9) Uani 1 1 d . . .
C52 C 0.87697(10) 0.6878(2) 0.35167(7) 0.0355(9) Uani 1 1 d . . .
C53 C 0.84618(12) 0.4818(3) 0.42588(7) 0.0563(11) Uani 1 1 d . . .
H53A H 0.8526 0.5279 0.4465 0.085 Uiso 1 1 calc R . .
H53B H 0.8648 0.4121 0.4273 0.085 Uiso 1 1 calc R . .
H53C H 0.8118 0.4641 0.4248 0.085 Uiso 1 1 calc R . .
C54 C 0.88738(12) 0.3649(2) 0.35448(8) 0.0529(11) Uani 1 1 d . . .
H54A H 0.9145 0.3535 0.3386 0.079 Uiso 1 1 calc R . .
H54B H 0.8580 0.3349 0.3439 0.079 Uiso 1 1 calc R . .
H54C H 0.8936 0.3259 0.3765 0.079 Uiso 1 1 calc R . .
C55 C 0.90426(12) 0.5588(3) 0.29779(7) 0.0581(12) Uani 1 1 d . . .
H55A H 0.8759 0.5533 0.2827 0.087 Uiso 1 1 calc R . .
H55B H 0.9230 0.4893 0.2962 0.087 Uiso 1 1 calc R . .
H55C H 0.9242 0.6222 0.2903 0.087 Uiso 1 1 calc R . .
C56 C 0.87713(12) 0.8029(3) 0.33400(8) 0.0598(11) Uani 1 1 d . . .
H56A H 0.8522 0.8051 0.3160 0.090 Uiso 1 1 calc R . .
H56B H 0.9086 0.8162 0.3233 0.090 Uiso 1 1 calc R . .
H56C H 0.8707 0.8612 0.3514 0.090 Uiso 1 1 calc R . .
C57 C 0.83569(12) 0.7475(3) 0.41152(7) 0.0534(11) Uani 1 1 d . . .
H57A H 0.8380 0.7188 0.4354 0.080 Uiso 1 1 calc R . .
H57B H 0.8018 0.7588 0.4054 0.080 Uiso 1 1 calc R . .
H57C H 0.8528 0.8191 0.4098 0.080 Uiso 1 1 calc R . .
C58 C 0.63359(14) 0.1278(3) 0.91769(12) 0.0872(15) Uani 1 1 d . . .
C59 C 0.67619(19) 0.1590(3) 0.93576(11) 0.1515(19) Uani 1 1 d . . .
H59 H 0.6714 0.1971 0.9573 0.182 Uiso 1 1 calc R . .
C60 C 0.7243(3) 0.1414(7) 0.9262(2) 0.341(5) Uani 1 1 d . . .
H60 H 0.7519 0.1552 0.9402 0.409 Uiso 1 1 calc R . .
C61 C 0.72362(18) 0.1062(6) 0.8976(2) 0.271(4) Uani 1 1 d . . .
H61 H 0.7547 0.0999 0.8876 0.326 Uiso 1 1 calc R . .
C62 C 0.6844(3) 0.0692(4) 0.8734(2) 0.218(4) Uani 1 1 d . . .
H62 H 0.6910 0.0381 0.8511 0.262 Uiso 1 1 calc R . .
C63 C 0.6373(2) 0.0834(3) 0.88563(12) 0.126(2) Uani 1 1 d . . .
H63 H 0.6100 0.0631 0.8722 0.151 Uiso 1 1 calc R . .
C64 C 0.58910(16) 0.1458(4) 0.93402(15) 0.163(2) Uani 1 1 d . . .
H64A H 0.5631 0.1208 0.9186 0.244 Uiso 1 1 calc R . .
H64B H 0.5852 0.2260 0.9390 0.244 Uiso 1 1 calc R . .
H64C H 0.5879 0.1034 0.9559 0.244 Uiso 1 1 calc R . .
C65 C 0.83846(15) 0.1407(3) 0.71290(11) 0.0886(16) Uani 1 1 d . . .
C66 C 0.79213(15) 0.1622(4) 0.69539(11) 0.1272(18) Uani 1 1 d . . .
H66 H 0.7908 0.1920 0.6724 0.153 Uiso 1 1 calc R . .
C67 C 0.74996(17) 0.1367(5) 0.71408(18) 0.217(3) Uani 1 1 d . . .
H67 H 0.7196 0.1376 0.7028 0.260 Uiso 1 1 calc R . .
C68 C 0.7541(2) 0.1053(7) 0.7560(2) 0.366(4) Uani 1 1 d . . .
H68 H 0.7279 0.0967 0.7716 0.439 Uiso 1 1 calc R . .
C69 C 0.79449(19) 0.0955(5) 0.76305(19) 0.180(3) Uani 1 1 d . . .
H69 H 0.7977 0.0720 0.7866 0.216 Uiso 1 1 calc R . .
C70 C 0.83466(16) 0.1061(4) 0.74954(11) 0.0966(17) Uani 1 1 d . . .
H70 H 0.8628 0.0919 0.7628 0.116 Uiso 1 1 calc R . .
C71 C 0.88256(19) 0.1572(5) 0.69587(15) 0.149(3) Uani 1 1 d . . .
H71A H 0.8779 0.2069 0.6758 0.223 Uiso 1 1 calc R . .
H71B H 0.8951 0.0848 0.6878 0.223 Uiso 1 1 calc R . .
H71C H 0.9055 0.1913 0.7121 0.223 Uiso 1 1 calc R . .
C72 C 0.67270(14) 0.0962(3) 0.54693(9) 0.0704(13) Uani 1 1 d . . .
C73 C 0.62372(16) 0.0721(3) 0.55193(13) 0.1220(19) Uani 1 1 d . . .
H73 H 0.6034 0.0693 0.5320 0.146 Uiso 1 1 calc R . .
C74 C 0.60331(16) 0.0521(4) 0.58460(14) 0.130(2) Uani 1 1 d . . .
H74 H 0.5698 0.0376 0.5862 0.156 Uiso 1 1 calc R . .
C75 C 0.62954(17) 0.0527(4) 0.61363(13) 0.147(2) Uani 1 1 d . . .
H75 H 0.6157 0.0343 0.6356 0.177 Uiso 1 1 calc R . .
C76 C 0.68103(18) 0.0832(4) 0.61054(10) 0.1069(18) Uani 1 1 d . . .
H76 H 0.7007 0.0889 0.6307 0.128 Uiso 1 1 calc R . .
C77 C 0.69962(14) 0.1030(3) 0.57806(8) 0.0729(14) Uani 1 1 d . . .
H77 H 0.7327 0.1224 0.5764 0.087 Uiso 1 1 calc R . .
C78 C 0.6937(2) 0.1183(4) 0.51076(10) 0.158(3) Uani 1 1 d . . .
H78A H 0.7288 0.1252 0.5125 0.237 Uiso 1 1 calc R . .
H78B H 0.6803 0.1880 0.5014 0.237 Uiso 1 1 calc R . .
H78C H 0.6857 0.0559 0.4952 0.237 Uiso 1 1 calc R . .
C79 C 0.19733(19) 0.4069(4) 0.45280(12) 0.127(2) Uani 1 1 d . . .
C80 C 0.21880(15) 0.3329(4) 0.47638(11) 0.1134(18) Uani 1 1 d . . .
H80 H 0.2313 0.3541 0.4985 0.136 Uiso 1 1 calc R . .
C81 C 0.21945(14) 0.2209(4) 0.46285(11) 0.0932(17) Uani 1 1 d . . .
H81 H 0.2332 0.1654 0.4775 0.112 Uiso 1 1 calc R . .
C82 C 0.20343(15) 0.1861(5) 0.43281(14) 0.134(2) Uani 1 1 d . . .
H82 H 0.2071 0.1107 0.4254 0.161 Uiso 1 1 calc R . .
C83 C 0.17999(16) 0.2685(5) 0.41177(12) 0.169(2) Uani 1 1 d . . .
H83 H 0.1675 0.2466 0.3897 0.203 Uiso 1 1 calc R . .
C84 C 0.17368(19) 0.3996(5) 0.42408(12) 0.335(2) Uani 1 1 d . . .
H84 H 0.1564 0.4573 0.4125 0.402 Uiso 1 1 calc R . .
C85 C 0.1942(2) 0.5317(5) 0.46426(13) 0.165(3) Uani 1 1 d . . .
H85A H 0.1604 0.5546 0.4655 0.247 Uiso 1 1 calc R . .
H85B H 0.2111 0.5787 0.4472 0.247 Uiso 1 1 calc R . .
H85C H 0.2092 0.5405 0.4872 0.247 Uiso 1 1 calc R . .
C86 C 0.17869(6) 0.4473(3) 0.67859(7) 0.206(2) Uani 1 1 d G . .
C87 C 0.16775(10) 0.3731(3) 0.70379(9) 0.141(2) Uani 1 1 d G . .
H87 H 0.1547 0.3985 0.7253 0.170 Uiso 1 1 calc R . .
C88 C 0.17533(12) 0.2630(4) 0.69859(12) 0.269(4) Uani 1 1 d G . .
H88 H 0.1676 0.2107 0.7164 0.323 Uiso 1 1 calc R . .
C89 C 0.19385(12) 0.2271(4) 0.66817(14) 0.235(4) Uani 1 1 d G . .
H89 H 0.1992 0.1493 0.6645 0.282 Uiso 1 1 calc R . .
C90 C 0.20480(13) 0.3013(4) 0.64297(12) 0.369(7) Uani 1 1 d G . .
H90 H 0.2179 0.2759 0.6215 0.443 Uiso 1 1 calc R . .
C91 C 0.19722(11) 0.4114(3) 0.64817(9) 0.231(4) Uani 1 1 d G . .
H91 H 0.2049 0.4637 0.6304 0.277 Uiso 1 1 calc R . .
C92 C 0.1683(3) 0.5633(6) 0.6863(2) 0.322(4) Uani 1 1 d . . .
H92A H 0.1345 0.5792 0.6808 0.484 Uiso 1 1 calc R . .
H92B H 0.1891 0.6117 0.6722 0.484 Uiso 1 1 calc R . .
H92C H 0.1742 0.5777 0.7111 0.484 Uiso 1 1 calc R . .
C93 C 0.74649(6) 0.4290(3) 0.83036(8) 0.275(5) Uani 1 1 d GD . .
C94 C 0.74931(8) 0.5273(3) 0.84902(10) 0.229(3) Uani 1 1 d G . .
H94 H 0.7553 0.5252 0.8734 0.275 Uiso 1 1 calc R . .
C95 C 0.74347(11) 0.6285(3) 0.83236(13) 0.177(3) Uani 1 1 d G . .
H95 H 0.7454 0.6964 0.8452 0.212 Uiso 1 1 calc R . .
C96 C 0.73480(12) 0.6315(4) 0.79705(14) 0.145(3) Uani 1 1 d G . .
H96 H 0.7308 0.7013 0.7855 0.174 Uiso 1 1 calc R . .
C97 C 0.73198(12) 0.5332(4) 0.77839(11) 0.242(4) Uani 1 1 d G . .
H97 H 0.7260 0.5352 0.7540 0.291 Uiso 1 1 calc R . .
C98 C 0.73783(9) 0.4319(3) 0.79504(9) 0.382(5) Uani 1 1 d GD . .
H98 H 0.7359 0.3641 0.7822 0.458 Uiso 1 1 calc R . .
C99 C 0.7553(2) 0.3276(4) 0.84920(18) 0.306(5) Uani 1 1 d D . .
H99A H 0.7335 0.3233 0.8692 0.459 Uiso 1 1 calc R . .
H99B H 0.7887 0.3268 0.8574 0.459 Uiso 1 1 calc R . .
H99C H 0.7498 0.2631 0.8338 0.459 Uiso 1 1 calc R . .

loop_
_atom_site_aniso_label
_atom_site_aniso_U_11
_atom_site_aniso_U_22
_atom_site_aniso_U_33
_atom_site_aniso_U_23
_atom_site_aniso_U_13
_atom_site_aniso_U_12
Rh1 0.04059(12) 0.03739(12) 0.02382(9) 0.00289(10) -0.00131(10) -0.00047(11)
Rh2 0.05355(14) 0.02420(10) 0.02629(9) 0.00200(10) -0.00071(10) -0.00181(11)
Rh3 0.04058(12) 0.03091(11) 0.02376(9) -0.00067(9) 0.00031(10) 0.00097(11)
Se1 0.04664(17) 0.04713(17) 0.02557(12) 0.00375(13) -0.00483(13) -0.00216(15)
Se2 0.04547(16) 0.03922(16) 0.03115(13) 0.00686(12) -0.00711(13) -0.00185(15)
Se3 0.06260(18) 0.02753(15) 0.02561(12) 0.00143(12) 0.00177(14) -0.00270(15)
Se4 0.06726(19) 0.02898(15) 0.02520(13) 0.00154(12) -0.00077(13) -0.00513(15)
Se5 0.04884(17) 0.03696(16) 0.03574(14) -0.01028(13) 0.00585(14) -0.00227(15)
Se6 0.04252(16) 0.04148(16) 0.02977(13) -0.00303(13) 0.00468(13) -0.00281(14)
N1 0.0563(14) 0.0337(13) 0.0209(10) 0.0002(10) -0.0031(10) 0.0002(12)
N2 0.0588(15) 0.0167(11) 0.0334(12) 0.0007(9) 0.0098(11) -0.0122(11)
N3 0.0428(13) 0.0180(11) 0.0306(11) 0.0028(9) 0.0008(10) 0.0021(11)
N4 0.0488(15) 0.0311(14) 0.0570(14) -0.0117(12) -0.0113(12) 0.0091(12)
N5 0.0425(14) 0.0373(14) 0.0465(13) -0.0069(11) -0.0046(11) 0.0111(12)
N6 0.0579(15) 0.0276(12) 0.0299(11) -0.0018(11) -0.0084(11) 0.0014(12)
S1 0.0702(6) 0.0477(5) 0.0336(4) -0.0080(4) 0.0022(4) 0.0015(5)
S2 0.0522(5) 0.0458(5) 0.0646(5) -0.0094(4) 0.0064(4) -0.0030(4)
S3 0.0730(5) 0.0352(4) 0.0305(4) 0.0018(3) 0.0026(4) -0.0008(4)
B1 0.060(2) 0.041(2) 0.057(2) -0.0233(17) -0.0152(18) 0.0103(19)
B2 0.043(2) 0.051(2) 0.068(2) -0.006(2) -0.0192(19) 0.0083(18)
B3 0.0211(17) 0.073(3) 0.0420(18) 0.0091(18) -0.0095(14) -0.0077(18)
B4 0.052(2) 0.057(2) 0.0212(14) -0.0035(15) 0.0107(15) 0.0020(19)
B5 0.047(2) 0.0258(18) 0.054(2) -0.0009(16) 0.0032(17) -0.0051(17)
B6 0.077(3) 0.042(2) 0.045(2) -0.0028(17) 0.002(2) -0.004(2)
B7 0.083(3) 0.043(2) 0.055(2) -0.0090(18) -0.017(2) -0.008(2)
B8 0.061(2) 0.042(2) 0.092(3) 0.014(2) -0.030(2) -0.015(2)
B9 0.047(2) 0.042(2) 0.065(2) 0.0167(18) 0.0068(18) -0.0004(18)
B10 0.086(3) 0.038(2) 0.069(2) 0.0230(19) -0.012(2) -0.023(2)
B11 0.055(2) 0.0362(18) 0.0337(16) 0.0021(17) -0.0016(17) 0.0048(17)
B12 0.072(2) 0.0155(16) 0.0298(16) 0.0046(13) -0.0036(16) -0.0092(17)
B13 0.079(3) 0.0209(17) 0.0370(17) 0.0135(14) 0.0037(17) -0.0168(17)
B14 0.039(2) 0.0432(19) 0.0332(16) 0.0066(16) -0.0034(15) -0.0117(17)
B15 0.066(2) 0.044(2) 0.0347(17) -0.0093(16) -0.0067(17) -0.0308(18)
B16 0.073(3) 0.059(3) 0.044(2) -0.0133(19) -0.0094(19) -0.004(2)
B17 0.082(3) 0.0296(18) 0.061(2) 0.003(2) 0.000(2) 0.012(2)
B18 0.079(3) 0.031(2) 0.050(2) 0.0017(17) -0.007(2) -0.012(2)
B19 0.073(3) 0.046(2) 0.0404(18) 0.0020(18) -0.0057(19) -0.0232(19)
B20 0.096(3) 0.033(2) 0.0409(19) -0.0067(17) -0.009(2) -0.003(2)
B21 0.049(2) 0.0313(19) 0.0389(18) 0.0026(15) -0.0036(16) 0.0029(17)
B22 0.095(3) 0.030(2) 0.051(2) -0.0039(17) -0.001(2) -0.009(2)
B23 0.051(2) 0.036(2) 0.0431(18) -0.0021(16) -0.0082(17) -0.0033(18)
B24 0.0282(18) 0.038(2) 0.0555(19) -0.0201(16) -0.0014(16) 0.0014(16)
B25 0.0299(18) 0.0295(18) 0.056(2) 0.0057(15) 0.0060(16) -0.0093(15)
B26 0.046(2) 0.034(2) 0.054(2) -0.0013(17) 0.0079(17) 0.0036(17)
B27 0.061(2) 0.0247(18) 0.070(2) -0.0020(18) 0.004(2) -0.0045(18)
B28 0.056(2) 0.034(2) 0.061(2) -0.0114(18) -0.0057(19) -0.0167(18)
B29 0.044(2) 0.058(2) 0.068(2) -0.017(2) 0.0012(19) 0.000(2)
B30 0.041(2) 0.072(3) 0.058(2) -0.026(2) 0.0082(18) -0.015(2)
C1 0.0419(17) 0.0521(19) 0.0284(13) -0.0019(13) -0.0112(12) 0.0061(15)
C2 0.067(2) 0.0272(15) 0.0234(13) -0.0009(12) 0.0003(13) 0.0122(15)
C3 0.0551(18) 0.0506(18) 0.0215(13) -0.0032(13) -0.0034(13) -0.0003(16)
C4 0.0448(17) 0.0289(16) 0.0392(15) -0.0083(13) -0.0080(13) 0.0020(14)
C5 0.0511(19) 0.0232(16) 0.0657(19) 0.0013(14) -0.0100(16) 0.0093(15)
C6 0.0257(15) 0.0456(18) 0.0388(14) -0.0111(13) 0.0033(12) 0.0029(14)
C7 0.0422(17) 0.0348(16) 0.0456(15) -0.0124(13) 0.0017(13) 0.0079(14)
C8 0.066(2) 0.0299(16) 0.0482(19) 0.0038(13) 0.0012(16) 0.0162(15)
C9 0.0418(17) 0.0314(16) 0.0415(15) 0.0027(13) -0.0058(14) -0.0050(14)
C10 0.0560(19) 0.0477(19) 0.0389(16) 0.0025(14) 0.0036(15) 0.0071(16)
C11 0.0413(16) 0.0358(17) 0.0372(14) 0.0004(13) -0.0034(13) -0.0079(14)
C12 0.0529(19) 0.0518(19) 0.0291(14) 0.0058(14) -0.0106(13) 0.0035(16)
C13 0.0398(17) 0.0578(19) 0.0207(13) -0.0046(13) 0.0047(12) -0.0027(15)
C14 0.0600(18) 0.0283(15) 0.0196(12) 0.0086(11) -0.0012(13) 0.0062(15)
C15 0.0586(18) 0.0372(16) 0.0212(12) 0.0008(12) -0.0016(13) -0.0077(15)
C16 0.0522(19) 0.0437(18) 0.0609(19) -0.0116(16) 0.0038(16) -0.0144(16)
C17 0.0557(18) 0.0259(16) 0.0489(16) -0.0002(13) 0.0063(15) -0.0044(15)
C18 0.0633(19) 0.0277(16) 0.0325(14) 0.0026(13) 0.0019(14) -0.0044(15)
C19 0.0590(19) 0.0284(16) 0.0308(14) -0.0009(12) 0.0086(14) -0.0077(15)
C20 0.0582(18) 0.0320(16) 0.0318(14) 0.0026(12) 0.0014(14) 0.0062(16)
C21 0.0618(19) 0.0388(17) 0.0303(13) -0.0065(13) 0.0163(13) -0.0054(16)
C22 0.0566(19) 0.0496(19) 0.0299(14) -0.0040(13) -0.0053(14) 0.0056(16)
C23 0.0510(17) 0.0264(15) 0.0283(13) 0.0014(12) -0.0012(13) -0.0015(14)
C24 0.0490(18) 0.0521(19) 0.0230(13) -0.0084(13) -0.0049(13) 0.0034(15)
C25 0.0345(16) 0.0451(17) 0.0264(13) -0.0093(13) -0.0064(12) 0.0073(14)
C26 0.0548(18) 0.0404(17) 0.0260(14) 0.0023(12) -0.0043(13) 0.0012(15)
C27 0.0392(17) 0.0327(16) 0.0359(14) -0.0123(12) 0.0043(13) 0.0042(14)
C28 0.0475(17) 0.0330(16) 0.0318(14) 0.0027(12) -0.0039(13) 0.0069(14)
C29 0.0354(16) 0.0371(16) 0.0436(15) 0.0075(14) 0.0091(13) -0.0034(14)
C30 0.0438(17) 0.076(2) 0.0228(14) 0.0024(14) -0.0037(13) -0.0130(17)
C31 0.0340(16) 0.0513(18) 0.0490(16) 0.0309(14) -0.0025(14) 0.0019(14)
C32 0.0485(18) 0.0369(17) 0.0391(15) 0.0076(13) -0.0043(14) -0.0038(15)
C33 0.0513(18) 0.0492(18) 0.0367(15) 0.0150(14) 0.0007(14) 0.0149(16)
C34 0.063(2) 0.065(2) 0.0391(16) -0.0025(16) 0.0040(15) -0.0236(18)
C35 0.057(2) 0.087(3) 0.0521(19) -0.0116(19) -0.0108(16) -0.017(2)
C36 0.056(2) 0.080(2) 0.0422(17) 0.0238(16) -0.0109(15) 0.0050(19)
C37 0.0476(19) 0.056(2) 0.060(2) 0.0001(17) -0.0105(16) 0.0053(17)
C38 0.064(2) 0.0232(15) 0.0353(14) -0.0015(12) 0.0050(14) 0.0010(15)
C39 0.0549(19) 0.0172(13) 0.0308(13) -0.0005(12) -0.0057(13) -0.0093(13)
C40 0.076(2) 0.0060(13) 0.0407(15) -0.0039(11) -0.0206(15) 0.0030(14)
C41 0.067(2) 0.0183(15) 0.0360(14) 0.0108(12) 0.0128(14) 0.0068(15)
C42 0.068(2) 0.0251(15) 0.0269(13) 0.0037(12) 0.0008(14) -0.0024(15)
C43 0.057(2) 0.0395(18) 0.0481(17) 0.0017(15) 0.0066(15) 0.0073(17)
C44 0.059(2) 0.061(2) 0.0459(19) -0.0128(16) -0.0034(16) 0.0186(17)
C45 0.093(2) 0.0174(14) 0.0376(15) 0.0185(12) -0.0072(16) -0.0012(16)
C46 0.084(2) 0.0167(15) 0.0517(17) -0.0047(13) 0.0118(17) -0.0092(16)
C47 0.066(2) 0.0367(18) 0.0598(18) -0.0025(15) -0.0135(18) -0.0112(16)
C48 0.0580(18) 0.0267(15) 0.0332(14) -0.0049(13) -0.0017(14) -0.0024(14)
C49 0.0337(16) 0.0379(17) 0.0387(15) -0.0052(13) -0.0015(12) 0.0009(14)
C50 0.0288(15) 0.0417(17) 0.0298(13) 0.0082(13) -0.0087(12) -0.0015(13)
C51 0.0397(16) 0.0488(17) 0.0186(12) -0.0038(12) -0.0064(12) 0.0011(14)
C52 0.0435(17) 0.0332(16) 0.0300(14) 0.0009(12) 0.0026(12) 0.0040(14)
C53 0.077(2) 0.063(2) 0.0284(15) 0.0026(15) 0.0081(16) -0.0273(18)
C54 0.064(2) 0.0421(19) 0.0529(18) -0.0028(15) -0.0121(16) -0.0086(17)
C55 0.058(2) 0.091(3) 0.0250(15) -0.0031(16) 0.0080(14) 0.0000(19)
C56 0.077(2) 0.049(2) 0.0530(19) 0.0162(16) -0.0104(17) 0.0176(18)
C57 0.067(2) 0.053(2) 0.0399(16) -0.0004(15) -0.0076(16) 0.0076(18)
C58 0.071(3) 0.059(2) 0.131(3) 0.045(2) 0.001(2) 0.008(2)
C59 0.270(5) 0.064(3) 0.120(3) 0.047(2) -0.128(3) -0.077(3)
C60 0.370(8) 0.291(7) 0.361(10) 0.152(7) -0.196(7) -0.227(6)
C61 0.049(3) 0.287(6) 0.478(9) 0.246(5) 0.046(5) 0.036(4)
C62 0.319(8) 0.048(3) 0.287(8) -0.009(4) 0.086(7) 0.031(4)
C63 0.230(5) 0.052(3) 0.096(3) -0.010(3) 0.010(4) 0.020(3)
C64 0.085(3) 0.119(3) 0.285(5) 0.126(3) 0.059(3) 0.033(3)
C65 0.096(3) 0.032(2) 0.138(3) -0.035(2) 0.021(3) -0.005(2)
C66 0.099(3) 0.163(4) 0.120(3) -0.077(3) -0.069(2) 0.042(3)
C67 0.039(3) 0.236(6) 0.375(8) -0.164(5) -0.039(4) 0.035(3)
C68 0.132(5) 0.457(8) 0.508(9) -0.363(6) 0.136(5) -0.111(6)
C69 0.112(4) 0.136(5) 0.291(7) 0.013(5) 0.095(4) -0.003(4)
C70 0.115(3) 0.072(3) 0.103(3) 0.011(3) 0.009(3) 0.003(3)
C71 0.142(5) 0.132(5) 0.173(5) -0.035(4) 0.010(4) 0.014(4)
C72 0.083(3) 0.054(2) 0.074(2) -0.0117(18) -0.009(2) 0.002(2)
C73 0.115(3) 0.051(2) 0.200(4) -0.060(2) -0.066(3) 0.017(2)
C74 0.097(3) 0.069(3) 0.225(5) -0.002(3) 0.070(3) -0.002(2)
C75 0.191(4) 0.094(4) 0.157(3) -0.011(3) 0.126(3) 0.020(3)
C76 0.181(4) 0.087(3) 0.052(2) 0.005(2) -0.025(3) 0.015(3)
C77 0.098(3) 0.056(2) 0.064(2) 0.0029(18) -0.003(2) -0.007(2)
C78 0.308(7) 0.127(4) 0.039(2) 0.015(3) -0.008(3) 0.016(5)
C79 0.143(4) 0.137(4) 0.102(3) 0.056(3) 0.046(3) -0.001(3)
C80 0.093(3) 0.172(4) 0.075(2) 0.063(3) -0.010(2) 0.000(3)
C81 0.066(3) 0.094(3) 0.120(3) 0.003(3) -0.024(2) 0.002(2)
C82 0.062(3) 0.163(5) 0.178(5) 0.005(4) 0.009(3) -0.040(3)
C83 0.086(3) 0.329(6) 0.092(3) 0.080(4) -0.023(2) -0.107(3)
C84 0.259(4) 0.566(5) 0.178(3) 0.287(3) -0.161(3) -0.340(3)
C85 0.228(6) 0.138(5) 0.128(4) 0.040(3) 0.080(4) 0.044(4)
C86 0.167(3) 0.157(5) 0.296(5) 0.058(4) -0.182(3) -0.081(3)
C87 0.166(5) 0.121(4) 0.136(4) -0.037(3) 0.000(4) 0.037(4)
C88 0.071(3) 0.410(10) 0.326(7) 0.119(7) -0.132(3) -0.075(5)
C89 0.069(3) 0.312(8) 0.325(7) -0.159(6) -0.080(4) 0.024(4)
C90 0.110(5) 0.704(18) 0.292(9) -0.204(10) -0.031(6) 0.092(8)
C91 0.059(3) 0.540(12) 0.094(4) 0.054(6) -0.014(3) -0.043(5)
C92 0.342(7) 0.118(6) 0.506(9) -0.017(6) -0.305(5) 0.023(5)
C93 0.071(3) 0.174(6) 0.582(13) 0.025(8) 0.125(5) -0.022(4)
C94 0.064(3) 0.459(9) 0.164(4) 0.165(5) 0.010(3) -0.011(5)
C95 0.047(3) 0.366(8) 0.118(4) -0.100(4) 0.009(3) -0.019(4)
C96 0.061(3) 0.241(6) 0.134(4) 0.026(4) -0.011(3) -0.048(3)
C97 0.066(3) 0.530(11) 0.131(4) -0.104(6) 0.003(3) -0.103(4)
C98 0.113(5) 0.731(14) 0.301(7) 0.334(7) 0.076(5) 0.094(7)
C99 0.128(5) 0.238(7) 0.553(13) 0.190(7) 0.065(7) 0.000(5)

loop_
_atom_type_symbol
_atom_type_description
_atom_type_scat_dispersion_real
_atom_type_scat_dispersion_imag
_atom_type_scat_source
C C 0.0033 0.0016 'International Tables Vol C Tables 4.2.6.8 and 6.1.1.4'
H H 0.0000 0.0000 'International Tables Vol C Tables 4.2.6.8 and 6.1.1.4'
B B 0.0013 0.0007 'International Tables Vol C Tables 4.2.6.8 and 6.1.1.4'
N N 0.0061 0.0033 'International Tables Vol C Tables 4.2.6.8 and 6.1.1.4'
S S 0.1246 0.1234 'International Tables Vol C Tables 4.2.6.8 and 6.1.1.4'
Se Se -0.0929 2.2259 'International Tables Vol C Tables 4.2.6.8 and 6.1.1.4'
Rh Rh -1.1178 0.9187 'International Tables Vol C Tables 4.2.6.8 and 6.1.1.4'

loop_
_geom_angle_atom_site_label_1
_geom_angle_atom_site_label_2
_geom_angle_atom_site_label_3
_geom_angle
_geom_angle_site_symmetry_1
_geom_angle_site_symmetry_3
_geom_angle_publ_flag
N1 Rh1 C32 160.85(10) . . ?
N1 Rh1 C28 125.79(10) . . ?
C32 Rh1 C28 39.09(10) . . ?
N1 Rh1 C30 98.48(10) . . ?
C32 Rh1 C30 65.21(11) . . ?
C28 Rh1 C30 63.34(10) . . ?
N1 Rh1 C29 95.25(10) . . ?
C32 Rh1 C29 65.80(11) . . ?
C28 Rh1 C29 38.03(10) . . ?
C30 Rh1 C29 38.33(10) . . ?
N1 Rh1 C31 132.09(10) . . ?
C32 Rh1 C31 38.42(10) . . ?
C28 Rh1 C31 63.41(10) . . ?
C30 Rh1 C31 38.61(12) . . ?
C29 Rh1 C31 64.52(11) . . ?
N1 Rh1 Se1 91.04(6) . . ?
C32 Rh1 Se1 99.56(8) . . ?
C28 Rh1 Se1 90.33(8) . . ?
C30 Rh1 Se1 152.67(7) . . ?
C29 Rh1 Se1 115.59(8) . . ?
C31 Rh1 Se1 136.70(8) . . ?
N1 Rh1 Se2 91.86(6) . . ?
C32 Rh1 Se2 103.65(8) . . ?
C28 Rh1 Se2 142.26(8) . . ?
C30 Rh1 Se2 113.45(8) . . ?
C29 Rh1 Se2 151.65(7) . . ?
C31 Rh1 Se2 90.59(8) . . ?
Se1 Rh1 Se2 91.63(3) . . ?
N2 Rh2 C42 97.62(10) . . ?
N2 Rh2 C39 161.50(9) . . ?
C42 Rh2 C39 64.97(10) . . ?
N2 Rh2 C41 98.43(10) . . ?
C42 Rh2 C41 39.47(10) . . ?
C39 Rh2 C41 64.38(11) . . ?
N2 Rh2 C38 129.79(9) . . ?
C42 Rh2 C38 38.37(11) . . ?
C39 Rh2 C38 38.09(10) . . ?
C41 Rh2 C38 64.13(11) . . ?
N2 Rh2 C40 129.21(9) . . ?
C42 Rh2 C40 64.32(10) . . ?
C39 Rh2 C40 39.05(10) . . ?
C41 Rh2 C40 37.06(11) . . ?
C38 Rh2 C40 63.69(10) . . ?
N2 Rh2 Se3 90.45(6) . . ?
C42 Rh2 Se3 113.68(7) . . ?
C39 Rh2 Se3 102.06(7) . . ?
C41 Rh2 Se3 152.45(7) . . ?
C38 Rh2 Se3 90.18(8) . . ?
C40 Rh2 Se3 140.24(8) . . ?
N2 Rh2 Se4 91.07(6) . . ?
C42 Rh2 Se4 153.04(7) . . ?
C39 Rh2 Se4 102.01(7) . . ?
C41 Rh2 Se4 114.08(7) . . ?
C38 Rh2 Se4 139.09(8) . . ?
C40 Rh2 Se4 90.48(7) . . ?
Se3 Rh2 Se4 91.61(3) . . ?
C52 Rh3 N3 160.83(9) . . ?
C52 Rh3 C50 65.54(10) . . ?
N3 Rh3 C50 95.31(9) . . ?
C52 Rh3 C48 39.06(10) . . ?
N3 Rh3 C48 133.23(9) . . ?
C50 Rh3 C48 64.68(10) . . ?
C52 Rh3 C49 64.85(10) . . ?
N3 Rh3 C49 100.10(9) . . ?
C50 Rh3 C49 39.23(10) . . ?
C48 Rh3 C49 37.65(10) . . ?
C52 Rh3 C51 39.31(10) . . ?
N3 Rh3 C51 124.56(9) . . ?
C50 Rh3 C51 37.72(10) . . ?
C48 Rh3 C51 64.25(10) . . ?
C49 Rh3 C51 63.83(10) . . ?
C52 Rh3 Se5 105.03(8) . . ?
N3 Rh3 Se5 91.32(6) . . ?
C50 Rh3 Se5 150.78(7) . . ?
C48 Rh3 Se5 90.29(7) . . ?
C49 Rh3 Se5 111.57(7) . . ?
C51 Rh3 Se5 144.02(8) . . ?
C52 Rh3 Se6 98.32(8) . . ?
N3 Rh3 Se6 91.00(6) . . ?
C50 Rh3 Se6 116.52(7) . . ?
C48 Rh3 Se6 135.66(7) . . ?
C49 Rh3 Se6 153.73(7) . . ?
C51 Rh3 Se6 90.25(7) . . ?
Se5 Rh3 Se6 91.71(3) . . ?
C1 Se1 Rh1 104.65(8) . . ?
C2 Se2 Rh1 104.29(8) . . ?
C3 Se3 Rh2 104.68(9) . . ?
C4 Se4 Rh2 104.65(8) . . ?
C5 Se5 Rh3 103.46(9) . . ?
C6 Se6 Rh3 105.08(8) . . ?
C13 N1 C14 116.8(2) . . ?
C13 N1 Rh1 121.20(16) . . ?
C14 N1 Rh1 122.00(18) . . ?
C20 N2 C19 117.5(2) . . ?
C20 N2 Rh2 122.24(17) . . ?
C19 N2 Rh2 120.27(17) . . ?
C25 N3 C26 116.8(2) . . ?
C25 N3 Rh3 123.28(17) . . ?
C26 N3 Rh3 119.92(16) . . ?
C7 N4 C8 114.1(2) . . ?
C8 N5 C9 114.9(2) . . ?
C9 N6 C7 115.4(2) . . ?
C7 S1 C10 104.08(14) . . ?
C8 S2 C16 101.62(14) . . ?
C9 S3 C22 101.88(14) . . ?
B7 B1 C2 105.0(2) . . ?
B7 B1 C1 102.7(3) . . ?
C2 B1 C1 56.05(16) . . ?
B7 B1 B6 60.3(2) . . ?
C2 B1 B6 59.69(19) . . ?
C1 B1 B6 103.9(2) . . ?
B7 B1 B2 59.8(2) . . ?
C2 B1 B2 103.4(2) . . ?
C1 B1 B2 57.11(19) . . ?
B6 B1 B2 108.1(3) . . ?
C1 B2 B8 103.9(3) . . ?
C1 B2 B7 104.2(3) . . ?
B8 B2 B7 59.4(2) . . ?
C1 B2 B3 58.13(19) . . ?
B8 B2 B3 59.9(2) . . ?
B7 B2 B3 107.2(3) . . ?
C1 B2 B1 60.56(19) . . ?
B8 B2 B1 106.7(3) . . ?
B7 B2 B1 58.4(2) . . ?
B3 B2 B1 108.8(3) . . ?
C1 B3 B8 104.2(3) . . ?
C1 B3 B9 104.5(2) . . ?
B8 B3 B9 60.7(2) . . ?
C1 B3 B2 58.85(19) . . ?
B8 B3 B2 59.5(2) . . ?
B9 B3 B2 108.4(3) . . ?
C1 B3 B4 58.49(17) . . ?
B8 B3 B4 107.1(3) . . ?
B9 B3 B4 59.16(19) . . ?
B2 B3 B4 107.6(2) . . ?
C2 B4 C1 58.54(17) . . ?
C2 B4 B5 59.59(19) . . ?
C1 B4 B5 106.3(3) . . ?
C2 B4 B9 106.9(3) . . ?
C1 B4 B9 104.9(2) . . ?
B5 B4 B9 61.2(2) . . ?
C2 B4 B3 106.2(2) . . ?
C1 B4 B3 58.07(17) . . ?
B5 B4 B3 109.4(3) . . ?
B9 B4 B3 60.0(2) . . ?
C2 B5 B4 58.84(18) . . ?
C2 B5 B10 105.5(2) . . ?
B4 B5 B10 108.3(3) . . ?
C2 B5 B9 105.2(2) . . ?
B4 B5 B9 59.8(2) . . ?
B10 B5 B9 60.5(2) . . ?
C2 B5 B6 60.29(19) . . ?
B4 B5 B6 108.6(2) . . ?
B10 B5 B6 58.3(2) . . ?
B9 B5 B6 107.1(2) . . ?
B10 B6 C2 104.7(3) . . ?
B10 B6 B7 61.1(2) . . ?
C2 B6 B7 104.0(2) . . ?
B10 B6 B1 109.0(3) . . ?
C2 B6 B1 59.83(19) . . ?
B7 B6 B1 58.9(2) . . ?
B10 B6 B5 60.3(2) . . ?
C2 B6 B5 57.35(18) . . ?
B7 B6 B5 107.8(3) . . ?
B1 B6 B5 108.0(3) . . ?
B1 B7 B8 110.1(3) . . ?
B1 B7 B6 60.8(2) . . ?
B8 B7 B6 109.0(3) . . ?
B1 B7 B2 61.8(2) . . ?
B8 B7 B2 60.1(2) . . ?
B6 B7 B2 110.0(3) . . ?
B1 B7 B10 108.6(3) . . ?
B8 B7 B10 61.7(2) . . ?
B6 B7 B10 58.7(2) . . ?
B2 B7 B10 109.7(3) . . ?
B7 B8 B2 60.6(2) . . ?
B7 B8 B3 108.8(3) . . ?
B2 B8 B3 60.7(2) . . ?
B7 B8 B9 108.1(3) . . ?
B2 B8 B9 108.7(3) . . ?
B3 B8 B9 59.9(2) . . ?
B7 B8 B10 60.2(2) . . ?
B2 B8 B10 108.9(3) . . ?
B3 B8 B10 108.0(3) . . ?
B9 B8 B10 59.7(2) . . ?
B4 B9 B3 60.82(19) . . ?
B4 B9 B5 58.9(2) . . ?
B3 B9 B5 108.2(3) . . ?
B4 B9 B8 107.4(3) . . ?
B3 B9 B8 59.4(2) . . ?
B5 B9 B8 107.9(3) . . ?
B4 B9 B10 106.9(3) . . ?
B3 B9 B10 108.5(3) . . ?
B5 B9 B10 59.6(2) . . ?
B8 B9 B10 60.8(2) . . ?
B6 B10 B5 61.4(2) . . ?
B6 B10 B7 60.1(2) . . ?
B5 B10 B7 107.9(3) . . ?
B6 B10 B9 109.1(3) . . ?
B5 B10 B9 59.9(2) . . ?
B7 B10 B9 106.3(3) . . ?
B6 B10 B8 107.2(3) . . ?
B5 B10 B8 107.1(3) . . ?
B7 B10 B8 58.1(2) . . ?
B9 B10 B8 59.5(2) . . ?
C4 B11 C3 58.43(17) . . ?
C4 B11 B16 59.3(2) . . ?
C3 B11 B16 106.7(2) . . ?
C4 B11 B12 104.9(2) . . ?
C3 B11 B12 58.86(18) . . ?
B16 B11 B12 107.3(2) . . ?
C4 B11 B17 104.7(2) . . ?
C3 B11 B17 106.3(2) . . ?
B16 B11 B17 58.8(2) . . ?
B12 B11 B17 60.3(2) . . ?
C3 B12 B18 108.5(2) . . ?
C3 B12 B11 59.86(17) . . ?
B18 B12 B11 109.3(2) . . ?
C3 B12 B13 59.99(18) . . ?
B18 B12 B13 61.4(2) . . ?
B11 B12 B13 109.4(2) . . ?
C3 B12 B17 107.1(2) . . ?
B18 B12 B17 59.7(2) . . ?
B11 B12 B17 60.40(19) . . ?
B13 B12 B17 108.7(2) . . ?
C3 B13 B12 58.46(18) . . ?
C3 B13 B19 106.0(2) . . ?
B12 B13 B19 106.2(2) . . ?
C3 B13 B14 58.49(17) . . ?
B12 B13 B14 106.3(2) . . ?
B19 B13 B14 61.23(19) . . ?
C3 B13 B18 105.3(2) . . ?
B12 B13 B18 58.81(19) . . ?
B19 B13 B18 59.8(2) . . ?
B14 B13 B18 108.5(2) . . ?
C4 B14 C3 58.36(16) . . ?
C4 B14 B15 58.41(18) . . ?
C3 B14 B15 106.6(2) . . ?
C4 B14 B13 105.4(2) . . ?
C3 B14 B13 59.41(18) . . ?
B15 B14 B13 108.7(2) . . ?
C4 B14 B19 104.1(2) . . ?
C3 B14 B19 105.2(2) . . ?
B15 B14 B19 60.52(19) . . ?
B13 B14 B19 59.24(19) . . ?
C4 B15 B14 59.11(18) . . ?
C4 B15 B16 58.60(19) . . ?
B14 B15 B16 107.4(2) . . ?
C4 B15 B20 103.3(2) . . ?
B14 B15 B20 106.9(2) . . ?
B16 B15 B20 58.1(2) . . ?
C4 B15 B19 105.2(2) . . ?
B14 B15 B19 61.19(19) . . ?
B16 B15 B19 105.1(2) . . ?
B20 B15 B19 58.0(2) . . ?
C4 B16 B17 106.2(3) . . ?
C4 B16 B20 105.4(3) . . ?
B17 B16 B20 59.6(2) . . ?
C4 B16 B11 58.78(19) . . ?
B17 B16 B11 61.3(2) . . ?
B20 B16 B11 108.5(3) . . ?
C4 B16 B15 57.97(19) . . ?
B17 B16 B15 109.3(3) . . ?
B20 B16 B15 61.4(2) . . ?
B11 B16 B15 107.9(3) . . ?
B20 B17 B16 60.6(2) . . ?
B20 B17 B18 61.5(2) . . ?
B16 B17 B18 110.0(3) . . ?
B20 B17 B12 107.7(3) . . ?
B16 B17 B12 107.3(2) . . ?
B18 B17 B12 59.4(2) . . ?
B20 B17 B11 108.2(3) . . ?
B16 B17 B11 59.9(2) . . ?
B18 B17 B11 108.2(3) . . ?
B12 B17 B11 59.28(19) . . ?
B12 B18 B17 60.9(2) . . ?
B12 B18 B20 106.5(3) . . ?
B17 B18 B20 58.5(2) . . ?
B12 B18 B19 107.0(2) . . ?
B17 B18 B19 106.5(3) . . ?
B20 B18 B19 58.9(2) . . ?
B12 B18 B13 59.8(2) . . ?
B17 B18 B13 108.3(3) . . ?
B20 B18 B13 106.6(2) . . ?
B19 B18 B13 59.7(2) . . ?
B20 B19 B13 108.3(3) . . ?
B20 B19 B18 60.4(2) . . ?
B13 B19 B18 60.4(2) . . ?
B20 B19 B15 61.0(2) . . ?
B13 B19 B15 107.1(2) . . ?
B18 B19 B15 109.0(3) . . ?
B20 B19 B14 107.0(3) . . ?
B13 B19 B14 59.53(18) . . ?
B18 B19 B14 107.6(3) . . ?
B15 B19 B14 58.30(19) . . ?
B17 B20 B16 59.8(2) . . ?
B17 B20 B19 109.1(3) . . ?
B16 B20 B19 109.4(3) . . ?
B17 B20 B18 60.0(2) . . ?
B16 B20 B18 108.3(3) . . ?
B19 B20 B18 60.7(2) . . ?
B17 B20 B15 108.7(3) . . ?
B16 B20 B15 60.5(2) . . ?
B19 B20 B15 61.0(2) . . ?
B18 B20 B15 109.3(3) . . ?
B27 B21 B26 61.8(2) . . ?
B27 B21 C6 105.6(2) . . ?
B26 B21 C6 57.62(17) . . ?
B27 B21 C5 105.7(2) . . ?
B26 B21 C5 103.4(2) . . ?
C6 B21 C5 55.98(16) . . ?
B27 B21 B22 60.2(2) . . ?
B26 B21 B22 108.8(3) . . ?
C6 B21 B22 104.5(2) . . ?
C5 B21 B22 59.42(18) . . ?
C5 B22 B27 105.3(2) . . ?
C5 B22 B21 60.26(19) . . ?
B27 B22 B21 58.9(2) . . ?
C5 B22 B28 103.8(2) . . ?
B27 B22 B28 61.0(2) . . ?
B21 B22 B28 107.7(3) . . ?
C5 B22 B23 57.97(18) . . ?
B27 B22 B23 108.8(3) . . ?
B21 B22 B23 108.6(2) . . ?
B28 B22 B23 59.5(2) . . ?
C5 B23 B24 57.92(18) . . ?
C5 B23 B29 105.3(2) . . ?
B24 B23 B29 60.6(2) . . ?
C5 B23 B28 104.4(2) . . ?
B24 B23 B28 106.5(2) . . ?
B29 B23 B28 59.0(2) . . ?
C5 B23 B22 59.15(19) . . ?
B24 B23 B22 106.6(2) . . ?
B29 B23 B22 106.9(3) . . ?
B28 B23 B22 59.1(2) . . ?
C5 B24 C6 58.35(17) . . ?
C5 B24 B25 106.6(2) . . ?
C6 B24 B25 58.51(18) . . ?
C5 B24 B23 60.58(19) . . ?
C6 B24 B23 107.7(2) . . ?
B25 B24 B23 110.6(2) . . ?
C5 B24 B29 107.2(2) . . ?
C6 B24 B29 106.8(2) . . ?
B25 B24 B29 61.9(2) . . ?
B23 B24 B29 60.3(2) . . ?
C6 B25 B24 59.85(17) . . ?
C6 B25 B30 104.5(2) . . ?
B24 B25 B30 106.8(2) . . ?
C6 B25 B26 58.10(18) . . ?
B24 B25 B26 107.4(2) . . ?
B30 B25 B26 59.60(19) . . ?
C6 B25 B29 106.3(2) . . ?
B24 B25 B29 59.9(2) . . ?
B30 B25 B29 59.4(2) . . ?
B26 B25 B29 107.6(2) . . ?
C6 B26 B21 61.59(19) . . ?
C6 B26 B30 104.9(2) . . ?
B21 B26 B30 107.6(3) . . ?
C6 B26 B25 58.04(18) . . ?
B21 B26 B25 109.4(2) . . ?
B30 B26 B25 60.1(2) . . ?
C6 B26 B27 106.4(2) . . ?
B21 B26 B27 58.87(19) . . ?
B30 B26 B27 60.2(2) . . ?
B25 B26 B27 108.6(2) . . ?
B21 B27 B22 60.9(2) . . ?
B21 B27 B30 107.5(2) . . ?
B22 B27 B30 107.1(3) . . ?
B21 B27 B26 59.37(19) . . ?
B22 B27 B26 107.4(2) . . ?
B30 B27 B26 59.5(2) . . ?
B21 B27 B28 108.3(2) . . ?
B22 B27 B28 59.9(2) . . ?
B30 B27 B28 59.1(2) . . ?
B26 B27 B28 106.6(2) . . ?
B29 B28 B30 60.8(2) . . ?
B29 B28 B22 109.6(3) . . ?
B30 B28 B22 107.3(3) . . ?
B29 B28 B23 60.1(2) . . ?
B30 B28 B23 108.1(3) . . ?
B22 B28 B23 61.4(2) . . ?
B29 B28 B27 109.8(3) . . ?
B30 B28 B27 60.2(2) . . ?
B22 B28 B27 59.0(2) . . ?
B23 B28 B27 108.8(2) . . ?
B28 B29 B23 60.9(2) . . ?
B28 B29 B24 106.8(3) . . ?
B23 B29 B24 59.1(2) . . ?
B28 B29 B30 60.0(2) . . ?
B23 B29 B30 108.1(3) . . ?
B24 B29 B30 105.5(3) . . ?
B28 B29 B25 107.5(3) . . ?
B23 B29 B25 106.7(2) . . ?
B24 B29 B25 58.18(19) . . ?
B30 B29 B25 59.5(2) . . ?
B28 B30 B26 108.6(3) . . ?
B28 B30 B29 59.2(2) . . ?
B26 B30 B29 109.4(3) . . ?
B28 B30 B25 108.0(3) . . ?
B26 B30 B25 60.32(19) . . ?
B29 B30 B25 61.0(2) . . ?
B28 B30 B27 60.8(2) . . ?
B26 B30 B27 60.3(2) . . ?
B29 B30 B27 109.0(3) . . ?
B25 B30 B27 108.9(2) . . ?
C2 C1 B3 112.1(2) . . ?
C2 C1 B4 60.44(18) . . ?
B3 C1 B4 63.44(19) . . ?
C2 C1 B2 112.3(2) . . ?
B3 C1 B2 63.0(2) . . ?
B4 C1 B2 115.0(2) . . ?
C2 C1 B1 61.72(17) . . ?
B3 C1 B1 114.2(2) . . ?
B4 C1 B1 113.0(2) . . ?
B2 C1 B1 62.3(2) . . ?
C2 C1 Se1 117.74(18) . . ?
B3 C1 Se1 121.0(2) . . ?
B4 C1 Se1 118.8(2) . . ?
B2 C1 Se1 119.02(19) . . ?
B1 C1 Se1 116.00(19) . . ?
C1 C2 B4 61.02(17) . . ?
C1 C2 B5 109.9(2) . . ?
B4 C2 B5 61.57(19) . . ?
C1 C2 B6 109.4(2) . . ?
B4 C2 B6 112.4(2) . . ?
B5 C2 B6 62.35(19) . . ?
C1 C2 B1 62.24(18) . . ?
B4 C2 B1 114.0(2) . . ?
B5 C2 B1 112.7(2) . . ?
B6 C2 B1 60.48(19) . . ?
C1 C2 Se2 120.53(18) . . ?
B4 C2 Se2 120.17(19) . . ?
B5 C2 Se2 121.34(18) . . ?
B6 C2 Se2 119.6(2) . . ?
B1 C2 Se2 116.0(2) . . ?
C4 C3 B12 107.9(2) . . ?
C4 C3 B14 60.33(17) . . ?
B12 C3 B14 111.7(2) . . ?
C4 C3 B11 59.78(17) . . ?
B12 C3 B11 61.28(18) . . ?
B14 C3 B11 111.3(2) . . ?
C4 C3 B13 109.0(2) . . ?
B12 C3 B13 61.55(19) . . ?
B14 C3 B13 62.10(18) . . ?
B11 C3 B13 111.8(2) . . ?
C4 C3 Se3 120.62(19) . . ?
B12 C3 Se3 123.34(18) . . ?
B14 C3 Se3 116.61(19) . . ?
B11 C3 Se3 120.79(19) . . ?
B13 C3 Se3 120.12(18) . . ?
C3 C4 B15 112.3(2) . . ?
C3 C4 B11 61.79(18) . . ?
B15 C4 B11 115.0(2) . . ?
C3 C4 B16 111.4(2) . . ?
B15 C4 B16 63.4(2) . . ?
B11 C4 B16 61.89(19) . . ?
C3 C4 B14 61.31(17) . . ?
B15 C4 B14 62.48(19) . . ?
B11 C4 B14 113.8(2) . . ?
B16 C4 B14 114.0(2) . . ?
C3 C4 Se4 117.69(18) . . ?
B15 C4 Se4 118.44(18) . . ?
B11 C4 Se4 119.00(19) . . ?
B16 C4 Se4 122.0(2) . . ?
B14 C4 Se4 115.44(18) . . ?
C6 C5 B24 61.61(18) . . ?
C6 C5 B23 111.0(2) . . ?
B24 C5 B23 61.50(19) . . ?
C6 C5 B22 109.8(2) . . ?
B24 C5 B22 112.5(2) . . ?
B23 C5 B22 62.9(2) . . ?
C6 C5 B21 61.68(18) . . ?
B24 C5 B21 113.2(2) . . ?
B23 C5 B21 112.7(2) . . ?
B22 C5 B21 60.32(18) . . ?
C6 C5 Se5 121.17(19) . . ?
B24 C5 Se5 120.2(2) . . ?
B23 C5 Se5 119.4(2) . . ?
B22 C5 Se5 118.7(2) . . ?
B21 C5 Se5 117.59(19) . . ?
C5 C6 B25 110.6(2) . . ?
C5 C6 B26 111.1(2) . . ?
B25 C6 B26 63.86(19) . . ?
C5 C6 B24 60.04(17) . . ?
B25 C6 B24 61.65(18) . . ?
B26 C6 B24 113.4(2) . . ?
C5 C6 B21 62.34(17) . . ?
B25 C6 B21 113.5(2) . . ?
B26 C6 B21 60.79(19) . . ?
B24 C6 B21 112.5(2) . . ?
C5 C6 Se6 117.44(18) . . ?
B25 C6 Se6 121.46(19) . . ?
B26 C6 Se6 121.22(19) . . ?
B24 C6 Se6 118.41(19) . . ?
B21 C6 Se6 117.31(18) . . ?
N4 C7 N6 125.4(2) . . ?
N4 C7 S1 122.0(2) . . ?
N6 C7 S1 112.6(2) . . ?
N5 C8 N4 125.1(3) . . ?
N5 C8 S2 114.3(2) . . ?
N4 C8 S2 120.6(2) . . ?
N6 C9 N5 124.9(2) . . ?
N6 C9 S3 114.4(2) . . ?
N5 C9 S3 120.7(2) . . ?
C11 C10 S1 114.8(2) . . ?
C12 C11 C15 119.2(3) . . ?
C12 C11 C10 119.2(2) . . ?
C15 C11 C10 121.6(2) . . ?
C13 C12 C11 117.2(3) . . ?
N1 C13 C12 124.7(2) . . ?
N1 C14 C15 123.3(2) . . ?
C14 C15 C11 118.6(2) . . ?
C17 C16 S2 113.4(2) . . ?
C18 C17 C21 115.9(3) . . ?
C18 C17 C16 120.1(3) . . ?
C21 C17 C16 123.9(3) . . ?
C19 C18 C17 120.4(3) . . ?
C18 C19 N2 122.9(2) . . ?
N2 C20 C21 122.5(2) . . ?
C20 C21 C17 120.6(3) . . ?
C23 C22 S3 115.1(2) . . ?
C24 C23 C27 113.7(2) . . ?
C24 C23 C22 124.3(2) . . ?
C27 C23 C22 122.1(2) . . ?
C25 C24 C23 122.2(2) . . ?
N3 C25 C24 122.0(2) . . ?
C27 C26 N3 123.7(2) . . ?
C26 C27 C23 121.5(2) . . ?
C29 C28 C32 111.1(2) . . ?
C29 C28 C33 124.1(2) . . ?
C32 C28 C33 124.7(2) . . ?
C29 C28 Rh1 72.11(15) . . ?
C32 C28 Rh1 70.24(15) . . ?
C33 C28 Rh1 127.61(19) . . ?
C28 C29 C30 106.1(2) . . ?
C28 C29 C34 128.0(3) . . ?
C30 C29 C34 125.8(3) . . ?
C28 C29 Rh1 69.86(16) . . ?
C30 C29 Rh1 70.48(17) . . ?
C34 C29 Rh1 127.6(2) . . ?
C29 C30 C31 108.6(2) . . ?
C29 C30 C35 125.4(3) . . ?
C31 C30 C35 125.7(3) . . ?
C29 C30 Rh1 71.19(16) . . ?
C31 C30 Rh1 71.28(16) . . ?
C35 C30 Rh1 127.66(19) . . ?
C32 C31 C30 108.5(2) . . ?
C32 C31 C36 126.9(3) . . ?
C30 C31 C36 124.6(3) . . ?
C32 C31 Rh1 69.22(16) . . ?
C30 C31 Rh1 70.11(16) . . ?
C36 C31 Rh1 126.2(2) . . ?
C31 C32 C28 105.5(2) . . ?
C31 C32 C37 126.9(3) . . ?
C28 C32 C37 127.3(2) . . ?
C31 C32 Rh1 72.35(16) . . ?
C28 C32 Rh1 70.67(15) . . ?
C37 C32 Rh1 126.2(2) . . ?
C39 C38 C42 110.0(2) . . ?
C39 C38 C43 126.6(3) . . ?
C42 C38 C43 123.4(2) . . ?
C39 C38 Rh2 70.84(15) . . ?
C42 C38 Rh2 70.57(16) . . ?
C43 C38 Rh2 127.71(19) . . ?
C38 C39 C44 127.0(3) . . ?
C38 C39 C40 107.3(2) . . ?
C44 C39 C40 125.3(2) . . ?
C38 C39 Rh2 71.06(16) . . ?
C44 C39 Rh2 126.34(18) . . ?
C40 C39 Rh2 73.24(15) . . ?
C41 C40 C39 106.7(2) . . ?
C41 C40 C45 128.3(3) . . ?
C39 C40 C45 124.9(3) . . ?
C41 C40 Rh2 68.64(15) . . ?
C39 C40 Rh2 67.72(14) . . ?
C45 C40 Rh2 124.70(18) . . ?
C40 C41 C42 109.8(2) . . ?
C40 C41 C46 125.9(2) . . ?
C42 C41 C46 124.0(3) . . ?
C40 C41 Rh2 74.30(15) . . ?
C42 C41 Rh2 70.05(15) . . ?
C46 C41 Rh2 126.62(19) . . ?
C38 C42 C41 105.9(2) . . ?
C38 C42 C47 127.9(2) . . ?
C41 C42 C47 125.9(3) . . ?
C38 C42 Rh2 71.06(15) . . ?
C41 C42 Rh2 70.48(15) . . ?
C47 C42 Rh2 127.5(2) . . ?
C49 C48 C52 108.5(2) . . ?
C49 C48 C57 124.2(2) . . ?
C52 C48 C57 127.1(2) . . ?
C49 C48 Rh3 71.41(16) . . ?
C52 C48 Rh3 68.48(15) . . ?
C57 C48 Rh3 128.8(2) . . ?
C48 C49 C50 108.2(2) . . ?
C48 C49 C53 128.4(2) . . ?
C50 C49 C53 123.4(3) . . ?
C48 C49 Rh3 70.94(16) . . ?
C50 C49 Rh3 69.72(14) . . ?
C53 C49 Rh3 125.20(19) . . ?
C51 C50 C49 107.4(2) . . ?
C51 C50 C54 124.2(2) . . ?
C49 C50 C54 128.0(2) . . ?
C51 C50 Rh3 71.96(15) . . ?
C49 C50 Rh3 71.05(15) . . ?
C54 C50 Rh3 128.50(19) . . ?
C50 C51 C52 108.7(2) . . ?
C50 C51 C55 126.0(3) . . ?
C52 C51 C55 125.3(3) . . ?
C50 C51 Rh3 70.32(14) . . ?
C52 C51 Rh3 68.03(14) . . ?
C55 C51 Rh3 127.7(2) . . ?
C48 C52 C51 106.8(2) . . ?
C48 C52 C56 124.8(2) . . ?
C51 C52 C56 127.7(2) . . ?
C48 C52 Rh3 72.46(15) . . ?
C51 C52 Rh3 72.66(15) . . ?
C56 C52 Rh3 127.4(2) . . ?
C63 C58 C64 122.5(4) . . ?
C63 C58 C59 119.0(4) . . ?
C64 C58 C59 118.5(4) . . ?
C60 C59 C58 129.0(5) . . ?
C61 C60 C59 106.3(7) . . ?
C60 C61 C62 134.0(7) . . ?
C63 C62 C61 116.0(6) . . ?
C58 C63 C62 115.2(5) . . ?
C71 C65 C70 123.2(4) . . ?
C71 C65 C66 121.8(4) . . ?
C70 C65 C66 114.9(4) . . ?
C67 C66 C65 117.3(4) . . ?
C66 C67 C68 119.1(5) . . ?
C69 C68 C67 108.4(7) . . ?
C68 C69 C70 139.9(8) . . ?
C69 C70 C65 119.6(5) . . ?
C73 C72 C77 114.2(4) . . ?
C73 C72 C78 122.0(4) . . ?
C77 C72 C78 123.7(4) . . ?
C74 C73 C72 123.5(4) . . ?
C75 C74 C73 121.8(4) . . ?
C74 C75 C76 117.7(4) . . ?
C77 C76 C75 118.7(4) . . ?
C76 C77 C72 124.0(4) . . ?
C84 C79 C80 136.9(5) . . ?
C84 C79 C85 106.2(5) . . ?
C80 C79 C85 116.5(4) . . ?
C79 C80 C81 111.1(4) . . ?
C82 C81 C80 127.8(4) . . ?
C81 C82 C83 115.8(5) . . ?
C82 C83 C84 122.8(4) . . ?
C79 C84 C83 104.8(5) . . ?
C91 C86 C87 120.0 . . ?
C91 C86 C92 124.0(4) . . ?
C87 C86 C92 116.0(4) . . ?
C86 C87 C88 120.0 . . ?
C89 C88 C87 120.0 . . ?
C90 C89 C88 120.0 . . ?
C89 C90 C91 120.0 . . ?
C90 C91 C86 120.0 . . ?
C94 C93 C98 120.0 . . ?
C94 C93 C99 116.6(3) . . ?
C98 C93 C99 123.3(3) . . ?
C95 C94 C93 120.0 . . ?
C94 C95 C96 120.0 . . ?
C97 C96 C95 120.0 . . ?
C98 C97 C96 120.0 . . ?
C97 C98 C93 120.0 . . ?

loop_
_geom_bond_atom_site_label_1
_geom_bond_atom_site_label_2
_geom_bond_distance
_geom_bond_site_symmetry_2
_geom_bond_publ_flag
Rh1 N1 2.138(2) . ?
Rh1 C32 2.154(3) . ?
Rh1 C28 2.160(3) . ?
Rh1 C30 2.180(3) . ?
Rh1 C29 2.189(3) . ?
Rh1 C31 2.195(3) . ?
Rh1 Se1 2.4730(8) . ?
Rh1 Se2 2.4772(8) . ?
Rh2 N2 2.143(2) . ?
Rh2 C42 2.158(3) . ?
Rh2 C39 2.162(3) . ?
Rh2 C41 2.164(3) . ?
Rh2 C38 2.165(3) . ?
Rh2 C40 2.237(3) . ?
Rh2 Se3 2.4677(8) . ?
Rh2 Se4 2.4797(8) . ?
Rh3 C52 2.137(3) . ?
Rh3 N3 2.147(2) . ?
Rh3 C50 2.178(3) . ?
Rh3 C48 2.190(3) . ?
Rh3 C49 2.196(3) . ?
Rh3 C51 2.200(3) . ?
Rh3 Se5 2.4740(8) . ?
Rh3 Se6 2.4749(8) . ?
Se1 C1 1.958(3) . ?
Se2 C2 1.920(3) . ?
Se3 C3 1.906(3) . ?
Se4 C4 1.947(3) . ?
Se5 C5 1.931(3) . ?
Se6 C6 1.936(3) . ?
N1 C13 1.330(3) . ?
N1 C14 1.355(3) . ?
N2 C20 1.353(3) . ?
N2 C19 1.359(3) . ?
N3 C25 1.334(3) . ?
N3 C26 1.346(3) . ?
N4 C7 1.333(4) . ?
N4 C8 1.377(4) . ?
N5 C8 1.318(4) . ?
N5 C9 1.360(4) . ?
N6 C9 1.329(3) . ?
N6 C7 1.340(3) . ?
S1 C7 1.733(3) . ?
S1 C10 1.807(3) . ?
S2 C8 1.742(3) . ?
S2 C16 1.832(3) . ?
S3 C9 1.736(3) . ?
S3 C22 1.802(3) . ?
B1 B7 1.742(6) . ?
B1 C2 1.764(4) . ?
B1 C1 1.773(5) . ?
B1 B6 1.776(5) . ?
B1 B2 1.803(5) . ?
B2 C1 1.710(5) . ?
B2 B8 1.759(6) . ?
B2 B7 1.768(5) . ?
B2 B3 1.781(5) . ?
B3 C1 1.697(4) . ?
B3 B8 1.766(6) . ?
B3 B9 1.774(5) . ?
B3 B4 1.788(5) . ?
B4 C2 1.695(5) . ?
B4 C1 1.704(4) . ?
B4 B5 1.742(5) . ?
B4 B9 1.758(5) . ?
B5 C2 1.708(4) . ?
B5 B10 1.777(5) . ?
B5 B9 1.783(5) . ?
B5 B6 1.797(5) . ?
B6 B10 1.742(6) . ?
B6 C2 1.762(5) . ?
B6 B7 1.768(5) . ?
B7 B8 1.747(6) . ?
B7 B10 1.785(5) . ?
B8 B9 1.789(6) . ?
B8 B10 1.812(6) . ?
B9 B10 1.793(5) . ?
B11 C4 1.695(4) . ?
B11 C3 1.728(4) . ?
B11 B16 1.748(5) . ?
B11 B12 1.753(5) . ?
B11 B17 1.773(5) . ?
B12 C3 1.711(4) . ?
B12 B18 1.746(5) . ?
B12 B13 1.765(5) . ?
B12 B17 1.771(5) . ?
B13 C3 1.738(5) . ?
B13 B19 1.779(5) . ?
B13 B14 1.785(5) . ?
B13 B18 1.792(5) . ?
B14 C4 1.705(4) . ?
B14 C3 1.722(4) . ?
B14 B15 1.762(5) . ?
B14 B19 1.815(5) . ?
B15 C4 1.693(4) . ?
B15 B16 1.786(5) . ?
B15 B20 1.802(5) . ?
B15 B19 1.803(5) . ?
B16 C4 1.704(5) . ?
B16 B17 1.729(6) . ?
B16 B20 1.742(6) . ?
B17 B20 1.725(6) . ?
B17 B18 1.751(6) . ?
B18 B20 1.776(5) . ?
B18 B19 1.781(5) . ?
B19 B20 1.748(6) . ?
B21 B27 1.739(5) . ?
B21 B26 1.748(5) . ?
B21 C6 1.762(4) . ?
B21 C5 1.772(4) . ?
B21 B22 1.773(5) . ?
B22 C5 1.757(5) . ?
B22 B27 1.763(5) . ?
B22 B28 1.779(6) . ?
B22 B23 1.822(5) . ?
B23 C5 1.735(5) . ?
B23 B24 1.751(5) . ?
B23 B29 1.772(5) . ?
B23 B28 1.787(5) . ?
B24 C5 1.688(4) . ?
B24 C6 1.714(4) . ?
B24 B25 1.744(5) . ?
B24 B29 1.777(5) . ?
B25 C6 1.690(4) . ?
B25 B30 1.784(5) . ?
B25 B26 1.788(5) . ?
B25 B29 1.811(5) . ?
B26 C6 1.691(4) . ?
B26 B30 1.776(5) . ?
B26 B27 1.790(5) . ?
B27 B30 1.787(5) . ?
B27 B28 1.799(5) . ?
B28 B29 1.753(5) . ?
B28 B30 1.767(5) . ?
B29 B30 1.782(6) . ?
C1 C2 1.662(4) . ?
C3 C4 1.671(4) . ?
C5 C6 1.659(4) . ?
C10 C11 1.514(4) . ?
C11 C12 1.392(4) . ?
C11 C15 1.393(4) . ?
C12 C13 1.379(4) . ?
C14 C15 1.365(4) . ?
C16 C17 1.495(4) . ?
C17 C18 1.401(4) . ?
C17 C21 1.416(4) . ?
C18 C19 1.357(4) . ?
C20 C21 1.357(4) . ?
C22 C23 1.483(4) . ?
C23 C24 1.390(4) . ?
C23 C27 1.409(4) . ?
C24 C25 1.369(4) . ?
C26 C27 1.333(4) . ?
C28 C29 1.417(4) . ?
C28 C32 1.443(4) . ?
C28 C33 1.532(4) . ?
C29 C30 1.434(4) . ?
C29 C34 1.457(4) . ?
C30 C31 1.447(4) . ?
C30 C35 1.553(4) . ?
C31 C32 1.432(4) . ?
C31 C36 1.496(4) . ?
C32 C37 1.487(4) . ?
C38 C39 1.412(4) . ?
C38 C42 1.421(4) . ?
C38 C43 1.510(4) . ?
C39 C44 1.453(4) . ?
C39 C40 1.472(4) . ?
C40 C41 1.401(4) . ?
C40 C45 1.474(4) . ?
C41 C42 1.460(4) . ?
C41 C46 1.506(4) . ?
C42 C47 1.516(4) . ?
C48 C49 1.415(4) . ?
C48 C52 1.447(4) . ?
C48 C57 1.464(4) . ?
C49 C50 1.469(4) . ?
C49 C53 1.484(4) . ?
C50 C51 1.415(4) . ?
C50 C54 1.501(4) . ?
C51 C52 1.460(4) . ?
C51 C55 1.500(4) . ?
C52 C56 1.499(4) . ?
C58 C63 1.314(6) . ?
C58 C64 1.374(6) . ?
C58 C59 1.393(6) . ?
C59 C60 1.373(10) . ?
C60 C61 1.152(12) . ?
C61 C62 1.468(10) . ?
C62 C63 1.372(9) . ?
C65 C71 1.374(7) . ?
C65 C70 1.438(6) . ?
C65 C66 1.445(6) . ?
C66 C67 1.378(7) . ?
C67 C68 1.619(11) . ?
C68 C69 1.138(9) . ?
C69 C70 1.212(7) . ?
C72 C73 1.376(6) . ?
C72 C77 1.382(5) . ?
C72 C78 1.496(6) . ?
C73 C74 1.367(7) . ?
C74 C75 1.303(7) . ?
C75 C76 1.451(7) . ?
C76 C77 1.340(5) . ?
C79 C84 1.259(7) . ?
C79 C80 1.368(6) . ?
C79 C85 1.522(7) . ?
C80 C81 1.403(6) . ?
C81 C82 1.276(7) . ?
C82 C83 1.399(7) . ?
C83 C84 1.609(9) . ?
C86 C91 1.3169(19) . ?
C86 C87 1.3169(19) . ?
C86 C92 1.414(7) . ?
C87 C88 1.3169(19) . ?
C88 C89 1.3169(19) . ?
C89 C90 1.3169(18) . ?
C90 C91 1.3169(19) . ?
C93 C94 1.3469(16) . ?
C93 C98 1.3469(17) . ?
C93 C99 1.400(6) . ?
C94 C95 1.3469(16) . ?
C95 C96 1.3469(16) . ?
C96 C97 1.3469(16) . ?
C97 C98 1.3469(16) . ?
